data_4311918
loop_
_publ_author_name
'Goforth, Andrea M.'
'Smith, Mark D.'
'Peterson, Jr, LeRoy'
'zur Loye, Hans-Conrad'

_publ_section_title
;
 Preparation and Characterization of Novel Inorganic-Organic Hybrid
 Materials Containing Rare, Mixed-Halide Anions of Bismuth(III)
;
_journal_issue 22
_journal_name_full 'Inorganic Chemistry'
_journal_page_first 7042
_journal_page_last 7049
_journal_paper_doi 10.1021/ic049212d
_journal_volume 43
_journal_year 2004
_chemical_formula_moiety '2(C13 H28 N2), Bi2 I9, Bi Cl2 I2'
_chemical_formula_sum 'C26 H56 Bi3 Cl2 I11 N4'
_chemical_formula_weight 2518.49
_chemical_name_systematic ?
_space_group_IT_number 9
_symmetry_cell_setting monoclinic
_symmetry_space_group_name_Hall 'C -2yc'
_symmetry_space_group_name_H-M 'C 1 c 1'
_atom_sites_solution_hydrogens geom
_atom_sites_solution_primary direct
_atom_sites_solution_secondary difmap
_audit_creation_method SHELXL-97
_cell_angle_alpha 90.00
_cell_angle_beta 118.7010(10)
_cell_angle_gamma 90.00
_cell_formula_units_Z 4
_cell_length_a 22.8586(11)
_cell_length_b 15.5878(7)
_cell_length_c 17.6793(9)
_cell_measurement_reflns_used 8279
_cell_measurement_temperature 150.0(2)
_cell_measurement_theta_max 26.370
_cell_measurement_theta_min 2.397
_cell_volume 5525.4(5)
_computing_cell_refinement 'SAINT+ NT V6.02a (Bruker, 1998)'
_computing_data_collection 'SMART NT V5.625 (Bruker, 2000)'
_computing_data_reduction 'SAINT+ NT V6.02a'
_computing_molecular_graphics 'SHELXTL V5.1 (Sheldrick, 1997)'
_computing_publication_material 'SHELXTL V5.1'
_computing_structure_refinement 'SHELXL-97 (Sheldrick, 1997)'
_computing_structure_solution 'SHELXS-97 (Sheldrick, 1990)'
_diffrn_ambient_temperature 150.0(2)
_diffrn_measured_fraction_theta_full 0.997
_diffrn_measured_fraction_theta_max 0.997
_diffrn_measurement_device_type 'Bruker SMART APEX CCD diffractometer'
_diffrn_measurement_method 'omega scans'
_diffrn_radiation_monochromator graphite
_diffrn_radiation_source 'fine-focus sealed tube'
_diffrn_radiation_type MoK\a
_diffrn_radiation_wavelength 0.71073
_diffrn_reflns_av_R_equivalents 0.0474
_diffrn_reflns_av_sigmaI/netI 0.0839
_diffrn_reflns_limit_h_max 28
_diffrn_reflns_limit_h_min -25
_diffrn_reflns_limit_k_max 19
_diffrn_reflns_limit_k_min -19
_diffrn_reflns_limit_l_max 19
_diffrn_reflns_limit_l_min -22
_diffrn_reflns_number 21304
_diffrn_reflns_theta_full 26.38
_diffrn_reflns_theta_max 26.38
_diffrn_reflns_theta_min 1.65
_diffrn_standards_decay_% <1
_exptl_absorpt_coefficient_mu 15.796
_exptl_absorpt_correction_T_max 0.4131
_exptl_absorpt_correction_T_min 0.1891
_exptl_absorpt_correction_type multi-scan
_exptl_absorpt_process_details '(SADABS, Bruker, 1997)'
_exptl_crystal_colour red
_exptl_crystal_density_diffrn 3.027
_exptl_crystal_density_method 'not measured'
_exptl_crystal_description needle
_exptl_crystal_F_000 4424
_exptl_crystal_size_max 0.40
_exptl_crystal_size_mid 0.08
_exptl_crystal_size_min 0.06
_refine_diff_density_max 1.776
_refine_diff_density_min -2.217
_refine_diff_density_rms 0.203
_refine_ls_abs_structure_details 'Flack H D (1983), Acta Cryst. A39, 876-881'
_refine_ls_abs_structure_Flack -0.009(4)
_refine_ls_extinction_method none
_refine_ls_goodness_of_fit_ref 0.989
_refine_ls_hydrogen_treatment mixed
_refine_ls_matrix_type full
_refine_ls_number_parameters 415
_refine_ls_number_reflns 9659
_refine_ls_number_restraints 2
_refine_ls_restrained_S_all 0.989
_refine_ls_R_factor_all 0.0367
_refine_ls_R_factor_gt 0.0328
_refine_ls_shift/su_max 0.001
_refine_ls_shift/su_mean 0.000
_refine_ls_structure_factor_coef Fsqd
_refine_ls_weighting_details
; calc 
 [0.00000+1.00000exp(2.25(sin\q/\l)^2^)]/ 
   [\s^2^(Fo^2^)+0.0000+0.1000*P+(0.0135P)^2^+0.0000sin\q/\l] 
 where P = 0.33333Fo^2^ + 0.66667Fc^2^ 
;
_refine_ls_weighting_scheme calc
_refine_ls_wR_factor_gt 0.0687
_refine_ls_wR_factor_ref 0.0696
_reflns_number_gt 8076
_reflns_number_total 9659
_reflns_threshold_expression >2sigma(I)
_cod_data_source_file ic049212dsi20040617_104231.cif
_cod_data_source_block amg1129s
_cod_depositor_comments
;
The following automatic conversions were performed:
'_symmetry_cell_setting' value 'Monoclinic' changed to 'monoclinic'
according to '/home/saulius/struct/CIF-dictionaries/cif_core.dic'
dictionary named 'cif_core.dic' version 2.4.1 from 2010-06-29.

Automatic conversion script
Id: cif_fix_enum 1527 2010-12-29 10:47:43Z saulius 
;
_cod_database_code 4311918

loop_
_symmetry_equiv_pos_as_xyz
'x, y, z'
'x, -y, z+1/2'
'x+1/2, y+1/2, z'
'x+1/2, -y+1/2, z+1/2'

loop_
_atom_site_label
_atom_site_type_symbol
_atom_site_fract_x
_atom_site_fract_y
_atom_site_fract_z
_atom_site_U_iso_or_equiv
_atom_site_adp_type
_atom_site_occupancy
_atom_site_symmetry_multiplicity
_atom_site_calc_flag
_atom_site_refinement_flags
_atom_site_disorder_assembly
_atom_site_disorder_group
Bi1 Bi 0.15568(2) 0.00521(3) 0.43534(3) 0.02267(11) Uani 1 1 d . . .
Bi2 Bi 0.38342(2) 0.12690(3) 0.52257(3) 0.02472(12) Uani 1 1 d . . .
Bi3 Bi 0.39481(2) -0.14064(3) 0.53232(3) 0.02604(12) Uani 1 1 d . . .
Cl1 Cl 0.15209(16) 0.0368(2) 0.5813(2) 0.0324(8) Uani 1 1 d . . .
Cl2 Cl 0.13630(15) -0.0270(2) 0.2682(2) 0.0292(7) Uani 1 1 d . . .
I1 I 0.04898(5) 0.12159(7) 0.35471(7) 0.0450(3) Uani 1 1 d . . .
I2 I 0.07416(5) -0.14176(7) 0.41311(7) 0.0427(3) Uani 1 1 d . . .
I3 I 0.24404(4) 0.19730(6) 0.44669(6) 0.0325(2) Uani 1 1 d . . .
I4 I 0.42544(6) 0.23890(7) 0.42466(7) 0.0452(3) Uani 1 1 d . . .
I5 I 0.43962(5) 0.24159(6) 0.66937(6) 0.0402(2) Uani 1 1 d . . .
I6 I 0.33518(4) -0.00925(6) 0.61912(6) 0.0312(2) Uani 1 1 d . . .
I7 I 0.33159(4) -0.01418(6) 0.36520(6) 0.0283(2) Uani 1 1 d . . .
I8 I 0.51204(4) 0.00309(6) 0.59778(6) 0.0303(2) Uani 1 1 d . . .
I9 I 0.26763(5) -0.23788(7) 0.45990(7) 0.0456(3) Uani 1 1 d . . .
I10 I 0.45959(6) -0.25106(7) 0.45908(7) 0.0436(3) Uani 1 1 d . . .
I11 I 0.46121(5) -0.23145(7) 0.69756(7) 0.0449(3) Uani 1 1 d . . .
C1 C 0.1296(8) 0.2144(10) 0.1802(12) 0.049(4) Uani 1 1 d . . .
H1A H 0.1060 0.2095 0.2146 0.059 Uiso 1 1 calc R . .
H1B H 0.0962 0.2094 0.1185 0.059 Uiso 1 1 calc R . .
C2 C 0.1638(10) 0.2996(11) 0.1966(15) 0.069(6) Uani 1 1 d . . .
H2A H 0.1293 0.3443 0.1680 0.083 Uiso 1 1 calc R . .
H2B H 0.1857 0.3109 0.2594 0.083 Uiso 1 1 calc R . .
C3 C 0.2138(8) 0.3095(10) 0.1678(13) 0.055(5) Uani 1 1 d . . .
H3 H 0.1863 0.3070 0.1036 0.066 Uiso 1 1 calc R . .
C4 C 0.2601(8) 0.2325(9) 0.1880(11) 0.043(4) Uani 1 1 d . . .
H4A H 0.2792 0.2328 0.1482 0.051 Uiso 1 1 calc R . .
H4B H 0.2975 0.2385 0.2474 0.051 Uiso 1 1 calc R . .
C5 C 0.2275(9) 0.1504(11) 0.1807(16) 0.078(8) Uani 1 1 d . . .
H5A H 0.2076 0.1322 0.1197 0.093 Uiso 1 1 calc R . .
H5B H 0.2628 0.1082 0.2151 0.093 Uiso 1 1 calc R . .
C6 C 0.2505(7) 0.3924(9) 0.1821(11) 0.040(4) Uani 1 1 d . . .
H6A H 0.2718 0.3920 0.1447 0.048 Uiso 1 1 calc R . .
H6B H 0.2869 0.3926 0.2425 0.048 Uiso 1 1 calc R . .
C7 C 0.2130(7) 0.4766(9) 0.1666(10) 0.037(4) Uani 1 1 d . . .
H7A H 0.1877 0.4767 0.1990 0.044 Uiso 1 1 calc R . .
H7B H 0.1807 0.4823 0.1045 0.044 Uiso 1 1 calc R . .
C8 C 0.2610(7) 0.5527(9) 0.1952(10) 0.037(4) Uani 1 1 d . . .
H8A H 0.2895 0.5476 0.1675 0.044 Uiso 1 1 calc R . .
H8B H 0.2905 0.5483 0.2583 0.044 Uiso 1 1 calc R . .
C9 C 0.1569(7) 0.7513(9) 0.2002(10) 0.041(4) Uani 1 1 d . . .
H9A H 0.1261 0.7606 0.1381 0.049 Uiso 1 1 calc R . .
H9B H 0.1318 0.7606 0.2321 0.049 Uiso 1 1 calc R . .
C10 C 0.1831(7) 0.6607(9) 0.2142(9) 0.033(3) Uani 1 1 d . . .
H10A H 0.1449 0.6206 0.1886 0.039 Uiso 1 1 calc R . .
H10B H 0.2079 0.6492 0.2770 0.039 Uiso 1 1 calc R . .
C11 C 0.2290(7) 0.6425(9) 0.1753(10) 0.033(3) Uani 1 1 d . . .
H11 H 0.2021 0.6485 0.1112 0.040 Uiso 1 1 calc R . .
C12 C 0.2849(8) 0.7090(9) 0.2077(12) 0.045(4) Uani 1 1 d . . .
H12A H 0.3143 0.7008 0.2704 0.054 Uiso 1 1 calc R . .
H12B H 0.3120 0.7001 0.1784 0.054 Uiso 1 1 calc R . .
C13 C 0.2581(8) 0.7995(9) 0.1914(11) 0.041(4) Uani 1 1 d . . .
H13A H 0.2957 0.8406 0.2165 0.050 Uiso 1 1 calc R . .
H13B H 0.2328 0.8100 0.1285 0.050 Uiso 1 1 calc R . .
C14 C -0.0089(7) -0.4505(10) 0.8536(10) 0.040(4) Uani 1 1 d . . .
H14A H -0.0021 -0.4311 0.9106 0.048 Uiso 1 1 calc R . .
H14B H -0.0501 -0.4234 0.8085 0.048 Uiso 1 1 calc R . .
C15 C 0.0519(7) -0.4236(10) 0.8417(10) 0.038(4) Uani 1 1 d . . .
H15A H 0.0418 -0.4366 0.7818 0.046 Uiso 1 1 calc R . .
H15B H 0.0584 -0.3609 0.8501 0.046 Uiso 1 1 calc R . .
C16 C 0.1147(6) -0.4675(9) 0.9020(9) 0.033(3) Uani 1 1 d . . .
H16 H 0.1263 -0.4518 0.9625 0.039 Uiso 1 1 calc R . .
C17 C 0.1031(7) -0.5663(10) 0.8902(10) 0.040(4) Uani 1 1 d . . .
H17A H 0.0940 -0.5828 0.8315 0.048 Uiso 1 1 calc R . .
H17B H 0.1439 -0.5966 0.9322 0.048 Uiso 1 1 calc R . .
C18 C 0.0459(7) -0.5930(11) 0.9033(10) 0.047(4) Uani 1 1 d . . .
H18A H 0.0374 -0.6550 0.8906 0.056 Uiso 1 1 calc R . .
H18B H 0.0577 -0.5839 0.9644 0.056 Uiso 1 1 calc R . .
C19 C 0.1741(6) -0.4437(11) 0.8866(10) 0.040(4) Uani 1 1 d . . .
H19A H 0.1681 -0.4739 0.8341 0.048 Uiso 1 1 calc R . .
H19B H 0.1721 -0.3814 0.8750 0.048 Uiso 1 1 calc R . .
C20 C 0.2423(6) -0.4646(9) 0.9590(9) 0.031(3) Uani 1 1 d . . .
H20A H 0.2401 -0.5194 0.9858 0.037 Uiso 1 1 calc R . .
H20B H 0.2560 -0.4192 1.0034 0.037 Uiso 1 1 calc R . .
C21 C 0.2946(6) -0.4722(11) 0.9303(9) 0.041(4) Uani 1 1 d . . .
H21A H 0.2871 -0.5270 0.8987 0.049 Uiso 1 1 calc R . .
H21B H 0.2871 -0.4254 0.8888 0.049 Uiso 1 1 calc R . .
C22 C 0.4842(7) -0.4909(12) 1.0253(11) 0.052(5) Uani 1 1 d . . .
H22A H 0.4985 -0.4321 1.0477 0.063 Uiso 1 1 calc R . .
H22B H 0.5114 -0.5104 0.9988 0.063 Uiso 1 1 calc R . .
C23 C 0.4127(7) -0.4900(11) 0.9592(11) 0.047(4) Uani 1 1 d . . .
H23A H 0.4006 -0.5468 0.9306 0.056 Uiso 1 1 calc R . .
H23B H 0.4058 -0.4467 0.9148 0.056 Uiso 1 1 calc R . .
C24 C 0.3656(6) -0.4693(9) 0.9979(9) 0.030(3) Uani 1 1 d . . .
H24 H 0.3754 -0.4093 1.0205 0.035 Uiso 1 1 calc R . .
C25 C 0.3828(7) -0.5281(10) 1.0739(10) 0.039(4) Uani 1 1 d . . .
H25A H 0.3569 -0.5106 1.1029 0.047 Uiso 1 1 calc R . .
H25B H 0.3696 -0.5875 1.0526 0.047 Uiso 1 1 calc R . .
C26 C 0.4547(7) -0.5267(10) 1.1374(10) 0.042(4) Uani 1 1 d . . .
H26A H 0.4672 -0.4685 1.1624 0.051 Uiso 1 1 calc R . .
H26B H 0.4634 -0.5671 1.1848 0.051 Uiso 1 1 calc R . .
N1 N 0.1799(9) 0.1438(9) 0.2045(12) 0.078(6) Uani 1 1 d . . .
H1C H 0.2009 0.1383 0.2635 0.093 Uiso 1 1 calc R . .
H1D H 0.1571 0.0936 0.1817 0.093 Uiso 1 1 calc R . .
N2 N 0.2134(6) 0.8139(7) 0.2306(8) 0.035(3) Uani 1 1 d . . .
H2C H 0.2384 0.8100 0.2896 0.043 Uiso 1 1 calc R . .
H2D H 0.1962 0.8685 0.2174 0.043 Uiso 1 1 calc R . .
N3 N -0.0155(6) -0.5443(8) 0.8474(9) 0.044(3) Uani 1 1 d . . .
H3A H -0.0297 -0.5600 0.7910 0.053 Uiso 1 1 calc R . .
H3B H -0.0481 -0.5602 0.8608 0.053 Uiso 1 1 calc R . .
N4 N 0.4952(6) -0.5500(9) 1.0986(10) 0.061(5) Uani 1 1 d . . .
H4C H 0.4853 -0.6053 1.0783 0.074 Uiso 1 1 calc R . .
H4D H 0.5394 -0.5482 1.1398 0.074 Uiso 1 1 calc R . .

loop_
_atom_site_aniso_label
_atom_site_aniso_U_11
_atom_site_aniso_U_22
_atom_site_aniso_U_33
_atom_site_aniso_U_23
_atom_site_aniso_U_13
_atom_site_aniso_U_12
Bi1 0.0230(2) 0.0256(3) 0.0201(2) 0.0002(2) 0.0109(2) -0.0002(2)
Bi2 0.0244(3) 0.0239(3) 0.0251(3) -0.0009(2) 0.0112(2) -0.0009(2)
Bi3 0.0275(3) 0.0255(3) 0.0247(3) 0.0014(2) 0.0122(2) 0.0031(2)
Cl1 0.0338(17) 0.0396(19) 0.0259(17) -0.0064(15) 0.0161(14) -0.0036(15)
Cl2 0.0292(16) 0.0354(19) 0.0276(17) -0.0030(14) 0.0173(14) 0.0004(14)
I1 0.0468(6) 0.0459(6) 0.0381(6) 0.0049(5) 0.0171(5) 0.0224(5)
I2 0.0525(6) 0.0378(6) 0.0404(6) -0.0087(5) 0.0245(5) -0.0207(5)
I3 0.0305(4) 0.0299(5) 0.0341(5) 0.0041(4) 0.0132(4) 0.0059(4)
I4 0.0573(6) 0.0362(6) 0.0567(7) 0.0057(5) 0.0392(6) -0.0035(5)
I5 0.0415(5) 0.0360(5) 0.0318(5) -0.0094(4) 0.0087(4) 0.0003(5)
I6 0.0362(5) 0.0327(5) 0.0333(5) 0.0056(4) 0.0234(4) 0.0078(4)
I7 0.0265(4) 0.0313(5) 0.0243(4) -0.0012(4) 0.0099(4) -0.0012(4)
I8 0.0240(4) 0.0356(5) 0.0291(5) -0.0028(4) 0.0110(4) -0.0004(4)
I9 0.0416(5) 0.0567(7) 0.0337(6) 0.0009(5) 0.0143(5) -0.0202(5)
I10 0.0611(7) 0.0338(5) 0.0475(6) 0.0007(5) 0.0354(6) 0.0115(5)
I11 0.0595(7) 0.0377(6) 0.0298(5) 0.0074(5) 0.0153(5) 0.0107(5)
C1 0.047(9) 0.044(10) 0.064(12) 0.007(9) 0.034(9) -0.003(8)
C2 0.080(13) 0.040(10) 0.124(19) 0.013(12) 0.078(14) 0.018(10)
C3 0.042(9) 0.025(9) 0.093(15) -0.001(9) 0.029(10) 0.016(7)
C4 0.055(10) 0.029(8) 0.055(10) 0.002(8) 0.035(9) 0.013(8)
C5 0.041(9) 0.027(10) 0.14(2) 0.002(11) 0.026(12) 0.011(8)
C6 0.043(8) 0.029(8) 0.053(10) 0.012(7) 0.028(8) 0.004(7)
C7 0.041(8) 0.029(8) 0.043(9) 0.003(7) 0.023(7) -0.004(7)
C8 0.039(8) 0.027(8) 0.043(9) -0.003(7) 0.019(7) 0.002(7)
C9 0.027(7) 0.035(9) 0.044(10) -0.011(7) 0.004(7) -0.002(7)
C10 0.033(7) 0.026(7) 0.038(8) -0.001(6) 0.016(7) -0.006(6)
C11 0.034(7) 0.024(8) 0.034(8) -0.001(6) 0.011(7) 0.004(6)
C12 0.057(10) 0.018(7) 0.070(12) -0.007(8) 0.038(9) -0.006(7)
C13 0.053(9) 0.025(8) 0.054(10) -0.005(7) 0.031(8) -0.011(7)
C14 0.034(8) 0.043(10) 0.042(9) -0.003(8) 0.016(7) 0.005(7)
C15 0.033(8) 0.046(9) 0.036(9) -0.003(7) 0.017(7) -0.010(7)
C16 0.028(7) 0.045(9) 0.027(8) 0.003(7) 0.014(6) 0.008(6)
C17 0.041(8) 0.047(10) 0.037(9) 0.000(7) 0.023(7) 0.005(7)
C18 0.050(10) 0.046(10) 0.035(9) -0.001(8) 0.013(8) -0.004(8)
C19 0.031(7) 0.051(10) 0.035(8) 0.009(8) 0.012(7) -0.002(7)
C20 0.025(6) 0.040(8) 0.027(8) 0.006(6) 0.011(6) 0.000(6)
C21 0.029(7) 0.054(10) 0.029(8) 0.008(7) 0.006(6) -0.004(7)
C22 0.028(8) 0.073(13) 0.064(12) 0.006(10) 0.029(8) 0.009(8)
C23 0.032(8) 0.061(11) 0.053(10) -0.008(9) 0.024(8) 0.004(8)
C24 0.025(6) 0.024(7) 0.042(9) 0.004(6) 0.018(6) 0.006(6)
C25 0.041(8) 0.038(9) 0.035(8) 0.007(7) 0.017(7) 0.003(7)
C26 0.040(8) 0.033(9) 0.044(9) 0.005(7) 0.012(8) 0.010(7)
N1 0.128(16) 0.040(9) 0.125(16) -0.006(10) 0.109(15) -0.014(10)
N2 0.054(8) 0.023(6) 0.040(7) -0.001(6) 0.032(6) 0.005(6)
N3 0.038(7) 0.044(8) 0.050(9) -0.001(7) 0.022(7) -0.001(6)
N4 0.015(6) 0.054(9) 0.081(12) -0.009(9) -0.004(7) 0.001(6)

loop_
_atom_type_symbol
_atom_type_description
_atom_type_scat_dispersion_real
_atom_type_scat_dispersion_imag
_atom_type_scat_source
C C 0.0033 0.0016 'International Tables Vol C Tables 4.2.6.8 and 6.1.1.4'
H H 0.0000 0.0000 'International Tables Vol C Tables 4.2.6.8 and 6.1.1.4'
N N 0.0061 0.0033 'International Tables Vol C Tables 4.2.6.8 and 6.1.1.4'
I I -0.4742 1.8119 'International Tables Vol C Tables 4.2.6.8 and 6.1.1.4'
Bi Bi -4.1077 10.2566 'International Tables Vol C Tables 4.2.6.8 and 6.1.1.4'
Cl Cl 0.1484 0.1585 'International Tables Vol C Tables 4.2.6.8 and 6.1.1.4'

loop_
_geom_angle_atom_site_label_1
_geom_angle_atom_site_label_2
_geom_angle_atom_site_label_3
_geom_angle
_geom_angle_site_symmetry_1
_geom_angle_site_symmetry_3
_geom_angle_publ_flag
Cl1 Bi1 Cl2 170.51(10) . . ?
Cl1 Bi1 I1 87.09(8) . . ?
Cl2 Bi1 I1 85.53(7) . . ?
Cl1 Bi1 I2 87.71(8) . . ?
Cl2 Bi1 I2 87.09(7) . . ?
I1 Bi1 I2 95.61(4) . . ?
Cl1 Bi1 I3 94.04(8) . . ?
Cl2 Bi1 I3 90.46(7) . . ?
I1 Bi1 I3 79.45(3) . . ?
I2 Bi1 I3 174.65(3) . . ?
Cl1 Bi1 I6 73.02(7) . . ?
Cl2 Bi1 I6 116.42(7) . . ?
I1 Bi1 I6 141.50(3) . . ?
I2 Bi1 I6 115.59(3) . . ?
I3 Bi1 I6 69.76(2) . . ?
Cl1 Bi1 I9 110.14(8) . . ?
Cl2 Bi1 I9 75.25(7) . . ?
I1 Bi1 I9 155.55(3) . . ?
I2 Bi1 I9 68.86(3) . . ?
I3 Bi1 I9 115.07(2) . . ?
I6 Bi1 I9 62.46(2) . . ?
Cl1 Bi1 I7 133.42(7) . . ?
Cl2 Bi1 I7 56.02(6) . . ?
I1 Bi1 I7 122.99(3) . . ?
I2 Bi1 I7 119.37(3) . . ?
I3 Bi1 I7 62.64(2) . . ?
I6 Bi1 I7 61.391(18) . . ?
I9 Bi1 I7 57.006(18) . . ?
Cl1 Bi1 Bi2 98.16(7) . . ?
Cl2 Bi1 Bi2 90.40(7) . . ?
I1 Bi1 Bi2 115.40(3) . . ?
I2 Bi1 Bi2 148.61(3) . . ?
I3 Bi1 Bi2 36.065(16) . . ?
I6 Bi1 Bi2 39.908(16) . . ?
I9 Bi1 Bi2 80.235(16) . . ?
I7 Bi1 Bi2 39.124(13) . . ?
Cl1 Bi1 Bi3 105.55(7) . . ?
Cl2 Bi1 Bi3 83.28(6) . . ?
I1 Bi1 Bi3 158.94(3) . . ?
I2 Bi1 Bi3 101.56(3) . . ?
I3 Bi1 Bi3 82.850(18) . . ?
I6 Bi1 Bi3 36.286(15) . . ?
I9 Bi1 Bi3 33.464(14) . . ?
I7 Bi1 Bi3 36.813(13) . . ?
Bi2 Bi1 Bi3 47.115(9) . . ?
I5 Bi2 I4 91.81(3) . . ?
I5 Bi2 I3 95.36(3) . . ?
I4 Bi2 I3 95.55(3) . . ?
I5 Bi2 I8 94.35(3) . . ?
I4 Bi2 I8 96.19(3) . . ?
I3 Bi2 I8 164.50(3) . . ?
I5 Bi2 I6 92.81(3) . . ?
I4 Bi2 I6 175.20(3) . . ?
I3 Bi2 I6 85.30(3) . . ?
I8 Bi2 I6 82.18(3) . . ?
I5 Bi2 I7 174.85(3) . . ?
I4 Bi2 I7 89.18(3) . . ?
I3 Bi2 I7 89.57(3) . . ?
I8 Bi2 I7 80.51(3) . . ?
I6 Bi2 I7 86.10(3) . . ?
I5 Bi2 Bi3 125.98(3) . . ?
I4 Bi2 Bi3 126.04(3) . . ?
I3 Bi2 Bi3 114.47(2) . . ?
I8 Bi2 Bi3 50.096(19) . . ?
I6 Bi2 Bi3 49.666(19) . . ?
I7 Bi2 Bi3 50.002(19) . . ?
I5 Bi2 Bi1 117.10(3) . . ?
I4 Bi2 Bi1 128.92(3) . . ?
I3 Bi2 Bi1 44.21(2) . . ?
I8 Bi2 Bi1 120.32(2) . . ?
I6 Bi2 Bi1 49.429(18) . . ?
I7 Bi2 Bi1 65.772(18) . . ?
Bi3 Bi2 Bi1 70.815(11) . . ?
I11 Bi3 I10 91.54(3) . . ?
I11 Bi3 I9 96.57(3) . . ?
I10 Bi3 I9 96.14(4) . . ?
I11 Bi3 I6 88.13(3) . . ?
I10 Bi3 I6 175.04(3) . . ?
I9 Bi3 I6 88.82(3) . . ?
I11 Bi3 I8 91.97(3) . . ?
I10 Bi3 I8 93.25(3) . . ?
I9 Bi3 I8 167.11(3) . . ?
I6 Bi3 I8 81.81(3) . . ?
I11 Bi3 I7 171.48(3) . . ?
I10 Bi3 I7 93.02(3) . . ?
I9 Bi3 I7 90.10(3) . . ?
I6 Bi3 I7 86.71(3) . . ?
I8 Bi3 I7 80.59(3) . . ?
I11 Bi3 Bi2 121.05(3) . . ?
I10 Bi3 Bi2 126.86(3) . . ?
I9 Bi3 Bi2 117.60(3) . . ?
I6 Bi3 Bi2 49.75(2) . . ?
I8 Bi3 Bi2 49.514(18) . . ?
I7 Bi3 Bi2 50.685(19) . . ?
I11 Bi3 Bi1 118.83(3) . . ?
I10 Bi3 Bi1 139.00(3) . . ?
I9 Bi3 Bi1 56.23(3) . . ?
I6 Bi3 Bi1 44.554(18) . . ?
I8 Bi3 Bi1 111.08(2) . . ?
I7 Bi3 Bi1 60.994(18) . . ?
Bi2 Bi3 Bi1 62.071(10) . . ?
Bi2 I3 Bi1 99.72(3) . . ?
Bi3 I6 Bi2 80.58(2) . . ?
Bi3 I6 Bi1 99.16(3) . . ?
Bi2 I6 Bi1 90.66(2) . . ?
Bi3 I7 Bi2 79.31(2) . . ?
Bi3 I7 Bi1 82.19(2) . . ?
Bi2 I7 Bi1 75.10(2) . . ?
Bi2 I8 Bi3 80.39(2) . . ?
Bi3 I9 Bi1 90.31(3) . . ?
N1 C1 C2 109.7(13) . . ?
C3 C2 C1 116.7(15) . . ?
C2 C3 C6 120.1(15) . . ?
C2 C3 C4 113.9(15) . . ?
C6 C3 C4 111.7(13) . . ?
C5 C4 C3 113.7(14) . . ?
N1 C5 C4 119.8(17) . . ?
C3 C6 C7 119.6(12) . . ?
C6 C7 C8 111.0(12) . . ?
C7 C8 C11 116.3(12) . . ?
N2 C9 C10 110.2(11) . . ?
C9 C10 C11 113.7(12) . . ?
C12 C11 C10 109.5(12) . . ?
C12 C11 C8 108.2(11) . . ?
C10 C11 C8 114.6(12) . . ?
C13 C12 C11 112.0(13) . . ?
N2 C13 C12 110.8(12) . . ?
N3 C14 C15 108.8(12) . . ?
C16 C15 C14 113.4(13) . . ?
C15 C16 C19 113.0(12) . . ?
C15 C16 C17 108.4(12) . . ?
C19 C16 C17 108.6(11) . . ?
C18 C17 C16 111.1(13) . . ?
N3 C18 C17 112.0(14) . . ?
C20 C19 C16 115.9(12) . . ?
C19 C20 C21 113.4(12) . . ?
C24 C21 C20 117.6(13) . . ?
C23 C22 N4 110.4(13) . . ?
C22 C23 C24 112.8(13) . . ?
C21 C24 C25 114.5(12) . . ?
C21 C24 C23 111.0(13) . . ?
C25 C24 C23 108.9(12) . . ?
C26 C25 C24 112.6(13) . . ?
N4 C26 C25 111.7(14) . . ?
C5 N1 C1 118.7(15) . . ?
C9 N2 C13 113.5(11) . . ?
C14 N3 C18 115.5(12) . . ?
C26 N4 C22 112.0(12) . . ?

loop_
_geom_bond_atom_site_label_1
_geom_bond_atom_site_label_2
_geom_bond_distance
_geom_bond_site_symmetry_2
_geom_bond_publ_flag
Bi1 Cl1 2.667(3) . ?
Bi1 Cl2 2.815(3) . ?
Bi1 I1 2.8165(11) . ?
Bi1 I2 2.8587(11) . ?
Bi1 I3 3.5631(11) . ?
Bi1 I6 3.8260(10) . ?
Bi1 I9 4.4753(14) . ?
Bi1 I7 4.7526(10) . ?
Bi1 Bi2 5.0365(7) . ?
Bi1 Bi3 5.3838(7) . ?
Bi2 I5 2.8948(11) . ?
Bi2 I4 2.9264(11) . ?
Bi2 I3 3.0082(10) . ?
Bi2 I8 3.2219(10) . ?
Bi2 I6 3.2314(11) . ?
Bi2 I7 3.2885(10) . ?
Bi2 Bi3 4.1768(7) . ?
Bi3 I11 2.9296(11) . ?
Bi3 I10 2.9452(11) . ?
Bi3 I9 2.9688(11) . ?
Bi3 I6 3.2274(10) . ?
Bi3 I8 3.2497(10) . ?
Bi3 I7 3.2562(10) . ?
C1 N1 1.50(2) . ?
C1 C2 1.50(2) . ?
C2 C3 1.46(2) . ?
C3 C6 1.49(2) . ?
C3 C4 1.527(19) . ?
C4 C5 1.45(2) . ?
C5 N1 1.35(2) . ?
C6 C7 1.520(19) . ?
C7 C8 1.528(19) . ?
C8 C11 1.539(19) . ?
C9 N2 1.496(17) . ?
C9 C10 1.508(19) . ?
C10 C11 1.53(2) . ?
C11 C12 1.527(19) . ?
C12 C13 1.51(2) . ?
C13 N2 1.501(18) . ?
C14 N3 1.469(19) . ?
C14 C15 1.559(19) . ?
C15 C16 1.482(19) . ?
C16 C19 1.552(19) . ?
C16 C17 1.56(2) . ?
C17 C18 1.49(2) . ?
C18 N3 1.480(18) . ?
C19 C20 1.503(17) . ?
C20 C21 1.510(19) . ?
C21 C24 1.483(17) . ?
C22 C23 1.48(2) . ?
C22 N4 1.51(2) . ?
C23 C24 1.561(19) . ?
C24 C25 1.514(19) . ?
C25 C26 1.480(19) . ?
C26 N4 1.44(2) . ?

loop_
_geom_hbond_atom_site_label_D
_geom_hbond_atom_site_label_H
_geom_hbond_atom_site_label_A
_geom_hbond_distance_DH
_geom_hbond_distance_HA
_geom_hbond_distance_DA
_geom_hbond_angle_DHA
_geom_hbond_site_symmetry_A
N1 H1C I3 0.92 3.04 3.893(18) 155.0 .
N1 H1D Cl2 0.92 2.61 3.230(14) 125.6 .
N1 H1D Cl1 0.92 2.66 3.426(16) 140.8 2_554
N2 H2C I9 0.92 2.85 3.715(12) 156.6 1_565
N2 H2D Cl2 0.92 2.55 3.291(11) 137.6 1_565
N2 H2D Cl1 0.92 2.58 3.285(12) 133.9 2_564
N3 H3A I11 0.92 3.10 3.801(13) 134.8 3_445
N3 H3A I6 0.92 3.22 3.874(13) 129.5 3_445
N3 H3B I7 0.92 3.02 3.770(12) 139.9 4_445
N3 H3B I4 0.92 3.17 3.829(13) 130.3 4_445
N4 H4C I10 0.92 2.93 3.800(15) 157.3 2_545
N4 H4D Cl2 0.92 2.31 3.199(13) 162.3 3_546

loop_
_geom_torsion_atom_site_label_1
_geom_torsion_atom_site_label_2
_geom_torsion_atom_site_label_3
_geom_torsion_atom_site_label_4
_geom_torsion
_geom_torsion_site_symmetry_1
_geom_torsion_site_symmetry_2
_geom_torsion_site_symmetry_3
_geom_torsion_site_symmetry_4
_geom_torsion_publ_flag
Cl1 Bi1 Bi2 I5 -17.70(8) . . . . ?
Cl2 Bi1 Bi2 I5 158.19(8) . . . . ?
I1 Bi1 Bi2 I5 72.95(4) . . . . ?
I2 Bi1 Bi2 I5 -116.74(6) . . . . ?
I3 Bi1 Bi2 I5 67.95(4) . . . . ?
I6 Bi1 Bi2 I5 -68.56(3) . . . . ?
I9 Bi1 Bi2 I5 -126.86(3) . . . . ?
I7 Bi1 Bi2 I5 -175.25(4) . . . . ?
Bi3 Bi1 Bi2 I5 -121.39(3) . . . . ?
Cl1 Bi1 Bi2 I4 -135.00(9) . . . . ?
Cl2 Bi1 Bi2 I4 40.89(8) . . . . ?
I1 Bi1 Bi2 I4 -44.35(5) . . . . ?
I2 Bi1 Bi2 I4 125.96(6) . . . . ?
I3 Bi1 Bi2 I4 -49.34(4) . . . . ?
I6 Bi1 Bi2 I4 174.14(4) . . . . ?
I9 Bi1 Bi2 I4 115.84(4) . . . . ?
I7 Bi1 Bi2 I4 67.45(4) . . . . ?
Bi3 Bi1 Bi2 I4 121.32(4) . . . . ?
Cl1 Bi1 Bi2 I3 -85.66(8) . . . . ?
Cl2 Bi1 Bi2 I3 90.23(8) . . . . ?
I1 Bi1 Bi2 I3 4.99(4) . . . . ?
I2 Bi1 Bi2 I3 175.30(6) . . . . ?
I6 Bi1 Bi2 I3 -136.52(4) . . . . ?
I9 Bi1 Bi2 I3 165.18(3) . . . . ?
I7 Bi1 Bi2 I3 116.80(4) . . . . ?
Bi3 Bi1 Bi2 I3 170.66(3) . . . . ?
Cl1 Bi1 Bi2 I8 95.75(8) . . . . ?
Cl2 Bi1 Bi2 I8 -88.36(7) . . . . ?
I1 Bi1 Bi2 I8 -173.60(4) . . . . ?
I2 Bi1 Bi2 I8 -3.29(6) . . . . ?
I3 Bi1 Bi2 I8 -178.59(4) . . . . ?
I6 Bi1 Bi2 I8 44.89(3) . . . . ?
I9 Bi1 Bi2 I8 -13.41(3) . . . . ?
I7 Bi1 Bi2 I8 -61.80(3) . . . . ?
Bi3 Bi1 Bi2 I8 -7.93(2) . . . . ?
Cl1 Bi1 Bi2 I6 50.86(8) . . . . ?
Cl2 Bi1 Bi2 I6 -133.25(7) . . . . ?
I1 Bi1 Bi2 I6 141.51(4) . . . . ?
I2 Bi1 Bi2 I6 -48.18(6) . . . . ?
I3 Bi1 Bi2 I6 136.52(4) . . . . ?
I9 Bi1 Bi2 I6 -58.30(3) . . . . ?
I7 Bi1 Bi2 I6 -106.69(3) . . . . ?
Bi3 Bi1 Bi2 I6 -52.82(2) . . . . ?
Cl1 Bi1 Bi2 I7 157.55(8) . . . . ?
Cl2 Bi1 Bi2 I7 -26.57(7) . . . . ?
I1 Bi1 Bi2 I7 -111.80(4) . . . . ?
I2 Bi1 Bi2 I7 58.50(6) . . . . ?
I3 Bi1 Bi2 I7 -116.80(4) . . . . ?
I6 Bi1 Bi2 I7 106.69(3) . . . . ?
I9 Bi1 Bi2 I7 48.39(2) . . . . ?
Bi3 Bi1 Bi2 I7 53.86(2) . . . . ?
Cl1 Bi1 Bi2 Bi3 103.69(8) . . . . ?
Cl2 Bi1 Bi2 Bi3 -80.43(7) . . . . ?
I1 Bi1 Bi2 Bi3 -165.67(3) . . . . ?
I2 Bi1 Bi2 Bi3 4.64(5) . . . . ?
I3 Bi1 Bi2 Bi3 -170.66(3) . . . . ?
I6 Bi1 Bi2 Bi3 52.82(2) . . . . ?
I9 Bi1 Bi2 Bi3 -5.476(17) . . . . ?
I7 Bi1 Bi2 Bi3 -53.86(2) . . . . ?
I5 Bi2 Bi3 I11 1.55(5) . . . . ?
I4 Bi2 Bi3 I11 126.76(4) . . . . ?
I3 Bi2 Bi3 I11 -115.68(4) . . . . ?
I8 Bi2 Bi3 I11 62.53(4) . . . . ?
I6 Bi2 Bi3 I11 -55.97(4) . . . . ?
I7 Bi2 Bi3 I11 177.44(4) . . . . ?
Bi1 Bi2 Bi3 I11 -108.53(3) . . . . ?
I5 Bi2 Bi3 I10 -117.84(5) . . . . ?
I4 Bi2 Bi3 I10 7.38(5) . . . . ?
I3 Bi2 Bi3 I10 124.94(4) . . . . ?
I8 Bi2 Bi3 I10 -56.85(4) . . . . ?
I6 Bi2 Bi3 I10 -175.36(4) . . . . ?
I7 Bi2 Bi3 I10 58.06(4) . . . . ?
Bi1 Bi2 Bi3 I10 132.08(3) . . . . ?
I5 Bi2 Bi3 I9 119.29(4) . . . . ?
I4 Bi2 Bi3 I9 -115.50(4) . . . . ?
I3 Bi2 Bi3 I9 2.06(4) . . . . ?
I8 Bi2 Bi3 I9 -179.73(4) . . . . ?
I6 Bi2 Bi3 I9 61.76(4) . . . . ?
I7 Bi2 Bi3 I9 -64.82(4) . . . . ?
Bi1 Bi2 Bi3 I9 9.21(3) . . . . ?
I5 Bi2 Bi3 I6 57.52(4) . . . . ?
I4 Bi2 Bi3 I6 -177.27(4) . . . . ?
I3 Bi2 Bi3 I6 -59.70(3) . . . . ?
I8 Bi2 Bi3 I6 118.51(3) . . . . ?
I7 Bi2 Bi3 I6 -126.58(3) . . . . ?
Bi1 Bi2 Bi3 I6 -52.56(2) . . . . ?
I5 Bi2 Bi3 I8 -60.99(4) . . . . ?
I4 Bi2 Bi3 I8 64.23(4) . . . . ?
I3 Bi2 Bi3 I8 -178.21(4) . . . . ?
I6 Bi2 Bi3 I8 -118.51(3) . . . . ?
I7 Bi2 Bi3 I8 114.91(3) . . . . ?
Bi1 Bi2 Bi3 I8 -171.06(3) . . . . ?
I5 Bi2 Bi3 I7 -175.90(4) . . . . ?
I4 Bi2 Bi3 I7 -50.68(4) . . . . ?
I3 Bi2 Bi3 I7 66.88(3) . . . . ?
I8 Bi2 Bi3 I7 -114.91(3) . . . . ?
I6 Bi2 Bi3 I7 126.58(3) . . . . ?
Bi1 Bi2 Bi3 I7 74.02(2) . . . . ?
I5 Bi2 Bi3 Bi1 110.08(3) . . . . ?
I4 Bi2 Bi3 Bi1 -124.71(3) . . . . ?
I3 Bi2 Bi3 Bi1 -7.14(2) . . . . ?
I8 Bi2 Bi3 Bi1 171.06(3) . . . . ?
I6 Bi2 Bi3 Bi1 52.56(2) . . . . ?
I7 Bi2 Bi3 Bi1 -74.02(2) . . . . ?
Cl1 Bi1 Bi3 I11 25.30(8) . . . . ?
Cl2 Bi1 Bi3 I11 -151.16(8) . . . . ?
I1 Bi1 Bi3 I11 150.48(8) . . . . ?
I2 Bi1 Bi3 I11 -65.54(4) . . . . ?
I3 Bi1 Bi3 I11 117.52(3) . . . . ?
I6 Bi1 Bi3 I11 52.26(4) . . . . ?
I9 Bi1 Bi3 I11 -77.82(4) . . . . ?
I7 Bi1 Bi3 I11 170.26(4) . . . . ?
Bi2 Bi1 Bi3 I11 112.00(3) . . . . ?
Cl1 Bi1 Bi3 I10 158.14(9) . . . . ?
Cl2 Bi1 Bi3 I10 -18.32(8) . . . . ?
I1 Bi1 Bi3 I10 -76.68(9) . . . . ?
I2 Bi1 Bi3 I10 67.31(5) . . . . ?
I3 Bi1 Bi3 I10 -109.63(4) . . . . ?
I6 Bi1 Bi3 I10 -174.90(5) . . . . ?
I9 Bi1 Bi3 I10 55.02(5) . . . . ?
I7 Bi1 Bi3 I10 -56.90(4) . . . . ?
Bi2 Bi1 Bi3 I10 -115.16(4) . . . . ?
Cl1 Bi1 Bi3 I9 103.12(8) . . . . ?
Cl2 Bi1 Bi3 I9 -73.34(8) . . . . ?
I1 Bi1 Bi3 I9 -131.70(8) . . . . ?
I2 Bi1 Bi3 I9 12.29(4) . . . . ?
I3 Bi1 Bi3 I9 -164.65(3) . . . . ?
I6 Bi1 Bi3 I9 130.08(4) . . . . ?
I7 Bi1 Bi3 I9 -111.92(3) . . . . ?
Bi2 Bi1 Bi3 I9 -170.18(3) . . . . ?
Cl1 Bi1 Bi3 I6 -26.96(8) . . . . ?
Cl2 Bi1 Bi3 I6 156.58(8) . . . . ?
I1 Bi1 Bi3 I6 98.22(8) . . . . ?
I2 Bi1 Bi3 I6 -117.79(4) . . . . ?
I3 Bi1 Bi3 I6 65.27(3) . . . . ?
I9 Bi1 Bi3 I6 -130.08(4) . . . . ?
I7 Bi1 Bi3 I6 118.00(3) . . . . ?
Bi2 Bi1 Bi3 I6 59.74(3) . . . . ?
Cl1 Bi1 Bi3 I8 -79.43(8) . . . . ?
Cl2 Bi1 Bi3 I8 104.11(7) . . . . ?
I1 Bi1 Bi3 I8 45.76(8) . . . . ?
I2 Bi1 Bi3 I8 -170.26(3) . . . . ?
I3 Bi1 Bi3 I8 12.80(3) . . . . ?
I6 Bi1 Bi3 I8 -52.47(3) . . . . ?
I9 Bi1 Bi3 I8 177.45(4) . . . . ?
I7 Bi1 Bi3 I8 65.54(3) . . . . ?
Bi2 Bi1 Bi3 I8 7.27(2) . . . . ?
Cl1 Bi1 Bi3 I7 -144.96(8) . . . . ?
Cl2 Bi1 Bi3 I7 38.58(7) . . . . ?
I1 Bi1 Bi3 I7 -19.78(8) . . . . ?
I2 Bi1 Bi3 I7 124.20(3) . . . . ?
I3 Bi1 Bi3 I7 -52.74(3) . . . . ?
I6 Bi1 Bi3 I7 -118.00(3) . . . . ?
I9 Bi1 Bi3 I7 111.92(3) . . . . ?
Bi2 Bi1 Bi3 I7 -58.26(2) . . . . ?
Cl1 Bi1 Bi3 Bi2 -86.70(8) . . . . ?
Cl2 Bi1 Bi3 Bi2 96.84(7) . . . . ?
I1 Bi1 Bi3 Bi2 38.48(8) . . . . ?
I2 Bi1 Bi3 Bi2 -177.53(3) . . . . ?
I3 Bi1 Bi3 Bi2 5.526(19) . . . . ?
I6 Bi1 Bi3 Bi2 -59.74(3) . . . . ?
I9 Bi1 Bi3 Bi2 170.18(3) . . . . ?
I7 Bi1 Bi3 Bi2 58.26(2) . . . . ?
I5 Bi2 I3 Bi1 -124.03(3) . . . . ?
I4 Bi2 I3 Bi1 143.63(3) . . . . ?
I8 Bi2 I3 Bi1 4.55(13) . . . . ?
I6 Bi2 I3 Bi1 -31.63(3) . . . . ?
I7 Bi2 I3 Bi1 54.49(3) . . . . ?
Bi3 Bi2 I3 Bi1 9.70(3) . . . . ?
Cl1 Bi1 I3 Bi2 98.31(8) . . . . ?
Cl2 Bi1 I3 Bi2 -90.05(7) . . . . ?
I1 Bi1 I3 Bi2 -175.41(4) . . . . ?
I2 Bi1 I3 Bi2 -152.7(3) . . . . ?
I6 Bi1 I3 Bi2 28.07(3) . . . . ?
I9 Bi1 I3 Bi2 -16.16(4) . . . . ?
I7 Bi1 I3 Bi2 -39.36(2) . . . . ?
Bi3 Bi1 I3 Bi2 -6.88(2) . . . . ?
I11 Bi3 I6 Bi2 134.73(3) . . . . ?
I10 Bi3 I6 Bi2 48.4(4) . . . . ?
I9 Bi3 I6 Bi2 -128.65(3) . . . . ?
I8 Bi3 I6 Bi2 42.47(2) . . . . ?
I7 Bi3 I6 Bi2 -38.48(2) . . . . ?
Bi1 Bi3 I6 Bi2 -89.15(2) . . . . ?
I11 Bi3 I6 Bi1 -136.12(3) . . . . ?
I10 Bi3 I6 Bi1 137.6(4) . . . . ?
I9 Bi3 I6 Bi1 -39.51(3) . . . . ?
I8 Bi3 I6 Bi1 131.62(3) . . . . ?
I7 Bi3 I6 Bi1 50.67(2) . . . . ?
Bi2 Bi3 I6 Bi1 89.15(2) . . . . ?
I5 Bi2 I6 Bi3 -136.89(3) . . . . ?
I4 Bi2 I6 Bi3 27.5(4) . . . . ?
I3 Bi2 I6 Bi3 127.96(3) . . . . ?
I8 Bi2 I6 Bi3 -42.88(2) . . . . ?
I7 Bi2 I6 Bi3 38.07(2) . . . . ?
Bi1 Bi2 I6 Bi3 99.17(2) . . . . ?
I5 Bi2 I6 Bi1 123.94(3) . . . . ?
I4 Bi2 I6 Bi1 -71.7(4) . . . . ?
I3 Bi2 I6 Bi1 28.78(3) . . . . ?
I8 Bi2 I6 Bi1 -142.05(3) . . . . ?
I7 Bi2 I6 Bi1 -61.11(2) . . . . ?
Bi3 Bi2 I6 Bi1 -99.17(2) . . . . ?
Cl1 Bi1 I6 Bi3 152.83(8) . . . . ?
Cl2 Bi1 I6 Bi3 -26.15(9) . . . . ?
I1 Bi1 I6 Bi3 -145.15(5) . . . . ?
I2 Bi1 I6 Bi3 73.93(4) . . . . ?
I3 Bi1 I6 Bi3 -106.15(3) . . . . ?
I9 Bi1 I6 Bi3 28.41(2) . . . . ?
I7 Bi1 I6 Bi3 -37.06(2) . . . . ?
Bi2 Bi1 I6 Bi3 -80.57(3) . . . . ?
Cl1 Bi1 I6 Bi2 -126.60(8) . . . . ?
Cl2 Bi1 I6 Bi2 54.42(8) . . . . ?
I1 Bi1 I6 Bi2 -64.58(6) . . . . ?
I2 Bi1 I6 Bi2 154.50(3) . . . . ?
I3 Bi1 I6 Bi2 -25.58(2) . . . . ?
I9 Bi1 I6 Bi2 108.98(3) . . . . ?
I7 Bi1 I6 Bi2 43.51(2) . . . . ?
Bi3 Bi1 I6 Bi2 80.57(3) . . . . ?
I11 Bi3 I7 Bi2 -14.9(2) . . . . ?
I10 Bi3 I7 Bi2 -137.17(3) . . . . ?
I9 Bi3 I7 Bi2 126.68(3) . . . . ?
I6 Bi3 I7 Bi2 37.87(2) . . . . ?
I8 Bi3 I7 Bi2 -44.36(2) . . . . ?
Bi1 Bi3 I7 Bi2 76.221(18) . . . . ?
I11 Bi3 I7 Bi1 -91.2(2) . . . . ?
I10 Bi3 I7 Bi1 146.61(3) . . . . ?
I9 Bi3 I7 Bi1 50.46(3) . . . . ?
I6 Bi3 I7 Bi1 -38.35(2) . . . . ?
I8 Bi3 I7 Bi1 -120.59(2) . . . . ?
Bi2 Bi3 I7 Bi1 -76.221(18) . . . . ?
I5 Bi2 I7 Bi3 40.1(4) . . . . ?
I4 Bi2 I7 Bi3 141.27(3) . . . . ?
I3 Bi2 I7 Bi3 -123.17(3) . . . . ?
I8 Bi2 I7 Bi3 44.86(2) . . . . ?
I6 Bi2 I7 Bi3 -37.85(2) . . . . ?
Bi1 Bi2 I7 Bi3 -84.673(18) . . . . ?
I5 Bi2 I7 Bi1 124.8(4) . . . . ?
I4 Bi2 I7 Bi1 -134.05(3) . . . . ?
I3 Bi2 I7 Bi1 -38.49(2) . . . . ?
I8 Bi2 I7 Bi1 129.53(2) . . . . ?
I6 Bi2 I7 Bi1 46.827(19) . . . . ?
Bi3 Bi2 I7 Bi1 84.673(18) . . . . ?
Cl1 Bi1 I7 Bi3 49.59(11) . . . . ?
Cl2 Bi1 I7 Bi3 -131.68(9) . . . . ?
I1 Bi1 I7 Bi3 171.66(3) . . . . ?
I2 Bi1 I7 Bi3 -68.40(4) . . . . ?
I3 Bi1 I7 Bi3 117.23(3) . . . . ?
I6 Bi1 I7 Bi3 36.53(2) . . . . ?
I9 Bi1 I7 Bi3 -37.58(2) . . . . ?
Bi2 Bi1 I7 Bi3 80.95(2) . . . . ?
Cl1 Bi1 I7 Bi2 -31.36(11) . . . . ?
Cl2 Bi1 I7 Bi2 147.36(9) . . . . ?
I1 Bi1 I7 Bi2 90.71(4) . . . . ?
I2 Bi1 I7 Bi2 -149.36(3) . . . . ?
I3 Bi1 I7 Bi2 36.28(2) . . . . ?
I6 Bi1 I7 Bi2 -44.43(2) . . . . ?
I9 Bi1 I7 Bi2 -118.54(3) . . . . ?
Bi3 Bi1 I7 Bi2 -80.95(2) . . . . ?
I5 Bi2 I8 Bi3 134.79(3) . . . . ?
I4 Bi2 I8 Bi3 -132.91(3) . . . . ?
I3 Bi2 I8 Bi3 6.11(12) . . . . ?
I6 Bi2 I8 Bi3 42.55(2) . . . . ?
I7 Bi2 I8 Bi3 -44.78(2) . . . . ?
Bi1 Bi2 I8 Bi3 9.78(3) . . . . ?
I11 Bi3 I8 Bi2 -130.48(3) . . . . ?
I10 Bi3 I8 Bi2 137.86(3) . . . . ?
I9 Bi3 I8 Bi2 1.07(16) . . . . ?
I6 Bi3 I8 Bi2 -42.66(2) . . . . ?
I7 Bi3 I8 Bi2 45.34(2) . . . . ?
Bi1 Bi3 I8 Bi2 -8.46(2) . . . . ?
I11 Bi3 I9 Bi1 120.46(3) . . . . ?
I10 Bi3 I9 Bi1 -147.27(3) . . . . ?
I6 Bi3 I9 Bi1 32.47(2) . . . . ?
I8 Bi3 I9 Bi1 -10.71(16) . . . . ?
I7 Bi3 I9 Bi1 -54.23(2) . . . . ?
Bi2 Bi3 I9 Bi1 -9.79(3) . . . . ?
Cl1 Bi1 I9 Bi3 -87.89(8) . . . . ?
Cl2 Bi1 I9 Bi3 100.30(7) . . . . ?
I1 Bi1 I9 Bi3 139.59(8) . . . . ?
I2 Bi1 I9 Bi3 -167.08(4) . . . . ?
I3 Bi1 I9 Bi3 16.85(4) . . . . ?
I6 Bi1 I9 Bi3 -30.71(2) . . . . ?
I7 Bi1 I9 Bi3 41.51(2) . . . . ?
Bi2 Bi1 I9 Bi3 7.29(2) . . . . ?
N1 C1 C2 C3 45(2) . . . . ?
C1 C2 C3 C6 -179.7(16) . . . . ?
C1 C2 C3 C4 -43(3) . . . . ?
C2 C3 C4 C5 36(2) . . . . ?
C6 C3 C4 C5 176.1(18) . . . . ?
C3 C4 C5 N1 -36(3) . . . . ?
C2 C3 C6 C7 -42(2) . . . . ?
C4 C3 C6 C7 -179.1(15) . . . . ?
C3 C6 C7 C8 173.1(15) . . . . ?
C6 C7 C8 C11 174.4(14) . . . . ?
N2 C9 C10 C11 -53.1(17) . . . . ?
C9 C10 C11 C12 53.3(16) . . . . ?
C9 C10 C11 C8 175.2(12) . . . . ?
C7 C8 C11 C12 -179.3(14) . . . . ?
C7 C8 C11 C10 58.1(18) . . . . ?
C10 C11 C12 C13 -54.0(18) . . . . ?
C8 C11 C12 C13 -179.6(14) . . . . ?
C11 C12 C13 N2 55.6(18) . . . . ?
N3 C14 C15 C16 -54.5(17) . . . . ?
C14 C15 C16 C19 177.1(12) . . . . ?
C14 C15 C16 C17 56.7(16) . . . . ?
C15 C16 C17 C18 -56.2(16) . . . . ?
C19 C16 C17 C18 -179.3(12) . . . . ?
C16 C17 C18 N3 54.2(18) . . . . ?
C15 C16 C19 C20 163.2(14) . . . . ?
C17 C16 C19 C20 -76.5(17) . . . . ?
C16 C19 C20 C21 158.2(13) . . . . ?
C19 C20 C21 C24 164.0(14) . . . . ?
N4 C22 C23 C24 53(2) . . . . ?
C20 C21 C24 C25 49(2) . . . . ?
C20 C21 C24 C23 172.5(13) . . . . ?
C22 C23 C24 C21 -177.9(14) . . . . ?
C22 C23 C24 C25 -51.0(18) . . . . ?
C21 C24 C25 C26 176.9(13) . . . . ?
C23 C24 C25 C26 52.0(17) . . . . ?
C24 C25 C26 N4 -57.5(18) . . . . ?
C4 C5 N1 C1 42(3) . . . . ?
C2 C1 N1 C5 -44(2) . . . . ?
C10 C9 N2 C13 54.1(16) . . . . ?
C12 C13 N2 C9 -55.9(17) . . . . ?
C15 C14 N3 C18 51.5(18) . . . . ?
C17 C18 N3 C14 -53.9(19) . . . . ?
C25 C26 N4 C22 58.7(17) . . . . ?
C23 C22 N4 C26 -56.9(19) . . . . ?
